data_7047355
loop_
_publ_author_name
'Bestgen, Sebastian'
'Chen, Qien'
'Rees, Nicholas H.'
'Goicoechea, Jose M.'

_publ_section_title
;
 Synthesis and reactivity of rare-earth metal phosphaethynolates.
;
_journal_issue 37
_journal_name_full 'Dalton transactions (Cambridge, England : 2003)'
_journal_page_first 13016
_journal_page_last 13024
_journal_paper_doi 10.1039/c8dt03427c
_journal_volume 47
_journal_year 2018
_chemical_formula_moiety 'C102 H140 N8 Nd2 O2 P2, C6 H6'
_chemical_formula_sum 'C108 H146 N8 Nd2 O2 P2'
_chemical_formula_weight 1938.74
_chemical_name_systematic
;
 [Nd{CH[N(Dipp)]2}2(THF)(OCP)]2*C6H6
;
_space_group_crystal_system triclinic
_space_group_IT_number 2
_space_group_name_Hall '-P 1'
_space_group_name_H-M_alt 'P -1'
_symmetry_space_group_name_Hall '-P 1'
_symmetry_space_group_name_H-M 'P -1'
_atom_sites_solution_hydrogens geom
_audit_creation_method SHELXL-2013
_audit_update_record
;
2018-07-24 deposited with the CCDC.
2018-08-23 downloaded from the CCDC.
;
_cell_angle_alpha 85.06(3)
_cell_angle_beta 89.92(3)
_cell_angle_gamma 69.91(3)
_cell_formula_units_Z 1
_cell_length_a 12.339(3)
_cell_length_b 13.458(3)
_cell_length_c 16.372(3)
_cell_measurement_reflns_used 8373
_cell_measurement_temperature 150(2)
_cell_measurement_theta_max 76.2780
_cell_measurement_theta_min 4.1670
_cell_volume 2542.6(11)
_computing_cell_refinement 'CrysAlisPro 1.171.38.43b (Rigaku OD, 2015)'
_computing_data_collection 'CrysAlisPro 1.171.38.43b (Rigaku OD, 2015)'
_computing_data_reduction 'CrysAlisPro 1.171.38.43b (Rigaku OD, 2015)'
_computing_structure_refinement 'SHELXL-2013 (Sheldrick, 2013)'
_computing_structure_solution 'SHELXS-97 (Sheldrick, 1990)'
_diffrn_ambient_temperature 150(2)
_diffrn_detector_area_resol_mean 10.4102
_diffrn_measured_fraction_theta_full 0.999
_diffrn_measured_fraction_theta_max 0.982
_diffrn_measurement_device_type 'SuperNova, Dual, Cu at zero, Atlas'
_diffrn_measurement_method '\w scans'
_diffrn_radiation_monochromator mirror
_diffrn_radiation_source 'SuperNova (Cu) X-ray Source'
_diffrn_radiation_type CuK\a
_diffrn_radiation_wavelength 1.54184
_diffrn_reflns_av_R_equivalents 0.0617
_diffrn_reflns_av_unetI/netI 0.0758
_diffrn_reflns_Laue_measured_fraction_full 0.999
_diffrn_reflns_Laue_measured_fraction_max 0.982
_diffrn_reflns_limit_h_max 15
_diffrn_reflns_limit_h_min -11
_diffrn_reflns_limit_k_max 16
_diffrn_reflns_limit_k_min -16
_diffrn_reflns_limit_l_max 20
_diffrn_reflns_limit_l_min -20
_diffrn_reflns_number 25361
_diffrn_reflns_point_group_measured_fraction_full 0.999
_diffrn_reflns_point_group_measured_fraction_max 0.982
_diffrn_reflns_theta_full 67.684
_diffrn_reflns_theta_max 76.595
_diffrn_reflns_theta_min 3.511
_exptl_absorpt_coefficient_mu 8.383
_exptl_absorpt_correction_T_max 1.00000
_exptl_absorpt_correction_T_min 0.87294
_exptl_absorpt_correction_type multi-scan
_exptl_absorpt_process_details
;
CrysAlisPro 1.171.38.43b (Rigaku Oxford Diffraction, 2015)
Empirical absorption correction using spherical harmonics,
 implemented in SCALE3 ABSPACK scaling algorithm.
;
_exptl_crystal_colour blue
_exptl_crystal_density_diffrn 1.266
_exptl_crystal_description block
_exptl_crystal_F_000 1016
_exptl_crystal_size_max 0.050
_exptl_crystal_size_mid 0.040
_exptl_crystal_size_min 0.030
_refine_diff_density_max 1.101
_refine_diff_density_min -1.176
_refine_diff_density_rms 0.098
_refine_ls_extinction_method none
_refine_ls_goodness_of_fit_ref 1.056
_refine_ls_hydrogen_treatment constr
_refine_ls_matrix_type full
_refine_ls_number_parameters 566
_refine_ls_number_reflns 10500
_refine_ls_number_restraints 0
_refine_ls_restrained_S_all 1.056
_refine_ls_R_factor_all 0.0519
_refine_ls_R_factor_gt 0.0414
_refine_ls_shift/su_max 0.001
_refine_ls_shift/su_mean 0.000
_refine_ls_structure_factor_coef Fsqd
_refine_ls_weighting_details 'w=1/[\s^2^(Fo^2^)+(0.0371P)^2^+1.7048P] where P=(Fo^2^+2Fc^2^)/3'
_refine_ls_weighting_scheme calc
_refine_ls_wR_factor_gt 0.0987
_refine_ls_wR_factor_ref 0.1066
_reflns_Friedel_coverage 0.000
_reflns_number_gt 9065
_reflns_number_total 10500
_reflns_threshold_expression 'I > 2\s(I)'
_cod_data_source_file c8dt03427c2.cif
_cod_data_source_block SB564
_cod_depositor_comments 'Adding full bibliography for 7047353--7047362.cif.'
_cod_original_cell_volume 2542.6(10)
_cod_database_code 7047355
_shelx_space_group_comment
;
The symmetry employed for this shelxl refinement is uniquely defined
by the following loop, which should always be used as a source of
symmetry information in preference to the above space-group names.
They are only intended as comments.
;
_shelx_estimated_absorpt_t_min 0.679
_shelx_estimated_absorpt_t_max 0.787
_shelxl_version_number 2013-4

loop_
_space_group_symop_operation_xyz
'x, y, z'
'-x, -y, -z'

loop_
_atom_site_label
_atom_site_type_symbol
_atom_site_fract_x
_atom_site_fract_y
_atom_site_fract_z
_atom_site_U_iso_or_equiv
_atom_site_adp_type
_atom_site_occupancy
_atom_site_site_symmetry_order
_atom_site_calc_flag
_atom_site_refinement_flags_posn
_atom_site_refinement_flags_adp
Nd1 Nd 0.55837(2) 0.60902(2) 0.33854(2) 0.01881(6) Uani 1 1 d . .
O1 O 0.4203(3) 0.5673(3) 0.42043(18) 0.0320(7) Uani 1 1 d . .
C1 C 0.3543(3) 0.5473(3) 0.4706(3) 0.0261(8) Uani 1 1 d . .
P1 P 0.26254(8) 0.52616(9) 0.53078(7) 0.0295(2) Uani 1 1 d . .
N1 N 0.6110(3) 0.7499(3) 0.3971(2) 0.0250(7) Uani 1 1 d . .
N2 N 0.4842(3) 0.7959(3) 0.2879(2) 0.0270(7) Uani 1 1 d . .
N3 N 0.6861(3) 0.5118(3) 0.2351(2) 0.0228(6) Uani 1 1 d . .
N4 N 0.4913(3) 0.5639(3) 0.2107(2) 0.0207(6) Uani 1 1 d . .
C2 C 0.5340(3) 0.8251(3) 0.3476(2) 0.0224(7) Uani 1 1 d . .
H2 H 0.5157 0.8981 0.3555 0.027 Uiso 1 1 calc R U
C3 C 0.6487(4) 0.7842(3) 0.4695(2) 0.0242(8) Uani 1 1 d . .
C4 C 0.5686(4) 0.8290(3) 0.5298(3) 0.0271(8) Uani 1 1 d . .
C5 C 0.6075(4) 0.8637(4) 0.5976(3) 0.0346(10) Uani 1 1 d . .
H5 H 0.5542 0.8951 0.6379 0.042 Uiso 1 1 calc R U
C6 C 0.7224(5) 0.8535(4) 0.6079(3) 0.0398(11) Uani 1 1 d . .
H6 H 0.7477 0.8778 0.6546 0.048 Uiso 1 1 calc R U
C7 C 0.7999(4) 0.8073(4) 0.5489(3) 0.0386(11) Uani 1 1 d . .
H7 H 0.8790 0.7990 0.5565 0.046 Uiso 1 1 calc R U
C8 C 0.7655(4) 0.7730(4) 0.4798(3) 0.0332(9) Uani 1 1 d . .
C9 C 0.4443(4) 0.8319(4) 0.5240(3) 0.0306(9) Uani 1 1 d . .
H9 H 0.4234 0.8349 0.4646 0.037 Uiso 1 1 calc R U
C10 C 0.4379(5) 0.7280(4) 0.5661(4) 0.0526(15) Uani 1 1 d . .
H10A H 0.4538 0.7247 0.6251 0.079 Uiso 1 1 calc R U
H10B H 0.4953 0.6676 0.5431 0.079 Uiso 1 1 calc R U
H10C H 0.3606 0.7252 0.5571 0.079 Uiso 1 1 calc R U
C11 C 0.3562(4) 0.9273(4) 0.5594(4) 0.0424(11) Uani 1 1 d . .
H11A H 0.3669 0.9204 0.6191 0.064 Uiso 1 1 calc R U
H11B H 0.2780 0.9301 0.5453 0.064 Uiso 1 1 calc R U
H11C H 0.3673 0.9927 0.5363 0.064 Uiso 1 1 calc R U
C12 C 0.8497(4) 0.7316(4) 0.4128(3) 0.0398(11) Uani 1 1 d . .
H12 H 0.8156 0.6918 0.3778 0.048 Uiso 1 1 calc R U
C13 C 0.9661(6) 0.6558(7) 0.4454(5) 0.074(2) Uani 1 1 d . .
H13A H 1.0096 0.6960 0.4686 0.112 Uiso 1 1 calc R U
H13B H 1.0090 0.6176 0.4006 0.112 Uiso 1 1 calc R U
H13C H 0.9550 0.6048 0.4881 0.112 Uiso 1 1 calc R U
C14 C 0.8608(5) 0.8277(6) 0.3579(4) 0.0568(15) Uani 1 1 d . .
H14A H 0.8910 0.8701 0.3911 0.085 Uiso 1 1 calc R U
H14B H 0.7847 0.8718 0.3344 0.085 Uiso 1 1 calc R U
H14C H 0.9137 0.8017 0.3135 0.085 Uiso 1 1 calc R U
C15 C 0.4050(4) 0.8816(3) 0.2358(3) 0.0267(8) Uani 1 1 d . .
C16 C 0.2869(4) 0.8914(4) 0.2343(3) 0.0348(10) Uani 1 1 d . .
C17 C 0.2089(4) 0.9788(4) 0.1885(3) 0.0409(11) Uani 1 1 d . .
H17 H 0.1291 0.9878 0.1874 0.049 Uiso 1 1 calc R U
C18 C 0.2467(5) 1.0529(4) 0.1444(3) 0.0428(11) Uani 1 1 d . .
H18 H 0.1923 1.1128 0.1143 0.051 Uiso 1 1 calc R U
C19 C 0.3633(4) 1.0406(4) 0.1438(3) 0.0380(10) Uani 1 1 d . .
H19 H 0.3881 1.0915 0.1130 0.046 Uiso 1 1 calc R U
C20 C 0.4442(4) 0.9531(4) 0.1886(3) 0.0301(9) Uani 1 1 d . .
C21 C 0.2434(4) 0.8119(4) 0.2826(4) 0.0444(12) Uani 1 1 d . .
H21 H 0.3112 0.7451 0.2949 0.053 Uiso 1 1 calc R U
C22 C 0.1528(5) 0.7834(5) 0.2349(4) 0.0498(13) Uani 1 1 d . .
H22A H 0.0804 0.8442 0.2298 0.075 Uiso 1 1 calc R U
H22B H 0.1393 0.7223 0.2644 0.075 Uiso 1 1 calc R U
H22C H 0.1808 0.7653 0.1802 0.075 Uiso 1 1 calc R U
C23 C 0.1978(6) 0.8524(7) 0.3643(4) 0.071(2) Uani 1 1 d . .
H23A H 0.2580 0.8680 0.3942 0.107 Uiso 1 1 calc R U
H23B H 0.1760 0.7980 0.3969 0.107 Uiso 1 1 calc R U
H23C H 0.1301 0.9172 0.3545 0.107 Uiso 1 1 calc R U
C24 C 0.5714(4) 0.9381(4) 0.1799(3) 0.0318(9) Uani 1 1 d . .
H24 H 0.6170 0.8758 0.2183 0.038 Uiso 1 1 calc R U
C25 C 0.6114(4) 0.9153(4) 0.0933(3) 0.0347(9) Uani 1 1 d . .
H25A H 0.6005 0.8498 0.0797 0.052 Uiso 1 1 calc R U
H25B H 0.6933 0.9070 0.0900 0.052 Uiso 1 1 calc R U
H25C H 0.5660 0.9745 0.0544 0.052 Uiso 1 1 calc R U
C26 C 0.5997(6) 1.0363(5) 0.2022(4) 0.0545(15) Uani 1 1 d . .
H26A H 0.5620 1.0966 0.1619 0.082 Uiso 1 1 calc R U
H26B H 0.6834 1.0200 0.2019 0.082 Uiso 1 1 calc R U
H26C H 0.5715 1.0543 0.2569 0.082 Uiso 1 1 calc R U
C27 C 0.5979(3) 0.5148(3) 0.1875(2) 0.0201(7) Uani 1 1 d . .
H27 H 0.6111 0.4822 0.1375 0.024 Uiso 1 1 calc R U
C28 C 0.7995(3) 0.4561(3) 0.2082(2) 0.0229(7) Uani 1 1 d . .
C29 C 0.8548(3) 0.3473(3) 0.2342(3) 0.0254(8) Uani 1 1 d . .
C30 C 0.9647(4) 0.2946(4) 0.2064(3) 0.0320(9) Uani 1 1 d . .
H30 H 1.0025 0.2217 0.2242 0.038 Uiso 1 1 calc R U
C31 C 1.0199(4) 0.3460(4) 0.1534(3) 0.0335(9) Uani 1 1 d . .
H31 H 1.0945 0.3086 0.1347 0.040 Uiso 1 1 calc R U
C32 C 0.9655(4) 0.4520(4) 0.1282(3) 0.0316(9) Uani 1 1 d . .
H32 H 1.0033 0.4871 0.0915 0.038 Uiso 1 1 calc R U
C33 C 0.8562(3) 0.5091(3) 0.1552(3) 0.0256(8) Uani 1 1 d . .
C34 C 0.7963(4) 0.2858(4) 0.2891(3) 0.0318(9) Uani 1 1 d . .
H34 H 0.7295 0.3386 0.3142 0.038 Uiso 1 1 calc R U
C35 C 0.8761(5) 0.2164(5) 0.3590(4) 0.0514(14) Uani 1 1 d . .
H35A H 0.9378 0.1587 0.3365 0.077 Uiso 1 1 calc R U
H35B H 0.8317 0.1863 0.3971 0.077 Uiso 1 1 calc R U
H35C H 0.9100 0.2597 0.3883 0.077 Uiso 1 1 calc R U
C36 C 0.7482(6) 0.2198(5) 0.2383(4) 0.0558(16) Uani 1 1 d . .
H36A H 0.6964 0.2663 0.1946 0.084 Uiso 1 1 calc R U
H36B H 0.7054 0.1848 0.2736 0.084 Uiso 1 1 calc R U
H36C H 0.8120 0.1660 0.2139 0.084 Uiso 1 1 calc R U
C37 C 0.8050(4) 0.6279(4) 0.1298(3) 0.0294(8) Uani 1 1 d . .
H37 H 0.7194 0.6505 0.1352 0.035 Uiso 1 1 calc R U
C38 C 0.8510(6) 0.6860(5) 0.1892(4) 0.0598(17) Uani 1 1 d . .
H38A H 0.8326 0.6671 0.2453 0.090 Uiso 1 1 calc R U
H38B H 0.8151 0.7628 0.1758 0.090 Uiso 1 1 calc R U
H38C H 0.9349 0.6654 0.1847 0.090 Uiso 1 1 calc R U
C39 C 0.8297(5) 0.6582(4) 0.0418(3) 0.0405(11) Uani 1 1 d . .
H39A H 0.9129 0.6425 0.0364 0.061 Uiso 1 1 calc R U
H39B H 0.7888 0.7343 0.0278 0.061 Uiso 1 1 calc R U
H39C H 0.8032 0.6174 0.0047 0.061 Uiso 1 1 calc R U
C40 C 0.3970(3) 0.5717(3) 0.1556(2) 0.0219(7) Uani 1 1 d . .
C41 C 0.3242(3) 0.5138(3) 0.1783(3) 0.0279(8) Uani 1 1 d . .
C42 C 0.2313(4) 0.5238(4) 0.1260(3) 0.0337(10) Uani 1 1 d . .
H42 H 0.1814 0.4852 0.1407 0.040 Uiso 1 1 calc R U
C43 C 0.2100(4) 0.5888(4) 0.0528(3) 0.0347(10) Uani 1 1 d . .
H43 H 0.1463 0.5946 0.0179 0.042 Uiso 1 1 calc R U
C44 C 0.2825(4) 0.6447(3) 0.0316(3) 0.0297(9) Uani 1 1 d . .
H44 H 0.2687 0.6883 -0.0189 0.036 Uiso 1 1 calc R U
C45 C 0.3758(3) 0.6389(3) 0.0826(3) 0.0249(8) Uani 1 1 d . .
C46 C 0.3461(4) 0.4363(4) 0.2537(3) 0.0320(9) Uani 1 1 d . .
H46 H 0.4072 0.4468 0.2884 0.038 Uiso 1 1 calc R U
C47 C 0.2401(5) 0.4513(6) 0.3055(3) 0.0539(15) Uani 1 1 d . .
H47A H 0.2092 0.5250 0.3194 0.081 Uiso 1 1 calc R U
H47B H 0.2616 0.4034 0.3559 0.081 Uiso 1 1 calc R U
H47C H 0.1813 0.4352 0.2744 0.081 Uiso 1 1 calc R U
C48 C 0.3924(7) 0.3219(5) 0.2284(4) 0.0570(15) Uani 1 1 d . .
H48A H 0.3350 0.3104 0.1928 0.085 Uiso 1 1 calc R U
H48B H 0.4077 0.2716 0.2775 0.085 Uiso 1 1 calc R U
H48C H 0.4641 0.3111 0.1989 0.085 Uiso 1 1 calc R U
C49 C 0.4483(4) 0.7068(3) 0.0567(3) 0.0278(8) Uani 1 1 d . .
H49 H 0.4933 0.7118 0.1060 0.033 Uiso 1 1 calc R U
C50 C 0.3739(5) 0.8201(4) 0.0234(3) 0.0413(11) Uani 1 1 d . .
H50A H 0.3380 0.8180 -0.0294 0.062 Uiso 1 1 calc R U
H50B H 0.4226 0.8642 0.0161 0.062 Uiso 1 1 calc R U
H50C H 0.3137 0.8503 0.0624 0.062 Uiso 1 1 calc R U
C51 C 0.5340(5) 0.6562(4) -0.0082(3) 0.0435(11) Uani 1 1 d . .
H51A H 0.5875 0.5872 0.0150 0.065 Uiso 1 1 calc R U
H51B H 0.5774 0.7028 -0.0254 0.065 Uiso 1 1 calc R U
H51C H 0.4919 0.6460 -0.0556 0.065 Uiso 1 1 calc R U
C1S C -0.0194(8) 0.9092(7) 0.0283(6) 0.078(2) Uani 1 1 d . .
H1S H -0.0323 0.8459 0.0483 0.094 Uiso 1 1 calc R U
C2S C 0.0474(6) 0.9089(7) -0.0387(5) 0.075(2) Uani 1 1 d . .
H2S H 0.0797 0.8460 -0.0657 0.090 Uiso 1 1 calc R U
C3S C 0.0674(7) 1.0002(8) -0.0665(5) 0.078(2) Uani 1 1 d . .
H3S H 0.1146 1.0002 -0.1124 0.093 Uiso 1 1 calc R U

loop_
_atom_site_aniso_label
_atom_site_aniso_U_11
_atom_site_aniso_U_22
_atom_site_aniso_U_33
_atom_site_aniso_U_23
_atom_site_aniso_U_13
_atom_site_aniso_U_12
Nd1 0.01835(9) 0.02076(10) 0.01793(10) -0.00024(6) -0.00023(6) -0.00789(7)
O1 0.0264(14) 0.0435(18) 0.0264(15) 0.0060(13) 0.0041(12) -0.0147(13)
C1 0.0211(17) 0.027(2) 0.028(2) 0.0015(15) -0.0053(15) -0.0058(15)
P1 0.0193(4) 0.0390(6) 0.0275(5) 0.0080(4) -0.0010(4) -0.0091(4)
N1 0.0234(15) 0.0289(17) 0.0221(17) -0.0025(13) -0.0022(13) -0.0082(13)
N2 0.0232(15) 0.0324(18) 0.0249(18) -0.0009(14) -0.0007(13) -0.0095(14)
N3 0.0188(14) 0.0287(17) 0.0235(16) -0.0022(13) -0.0008(12) -0.0114(13)
N4 0.0176(14) 0.0270(16) 0.0195(15) -0.0022(12) -0.0001(12) -0.0104(12)
C2 0.0235(17) 0.0238(18) 0.0193(18) -0.0008(14) 0.0038(14) -0.0076(15)
C3 0.030(2) 0.0201(18) 0.0237(19) 0.0020(14) -0.0050(15) -0.0117(15)
C4 0.038(2) 0.0252(19) 0.023(2) -0.0013(15) 0.0006(16) -0.0175(17)
C5 0.046(3) 0.038(2) 0.026(2) -0.0018(17) 0.0040(19) -0.023(2)
C6 0.050(3) 0.050(3) 0.029(2) -0.008(2) -0.006(2) -0.029(2)
C7 0.034(2) 0.047(3) 0.039(3) -0.002(2) -0.0096(19) -0.020(2)
C8 0.029(2) 0.033(2) 0.036(2) 0.0016(18) -0.0035(18) -0.0093(18)
C9 0.031(2) 0.041(2) 0.024(2) -0.0066(17) 0.0073(16) -0.0181(19)
C10 0.044(3) 0.025(2) 0.095(5) -0.011(3) 0.020(3) -0.017(2)
C11 0.036(2) 0.030(2) 0.059(3) 0.006(2) 0.007(2) -0.012(2)
C12 0.028(2) 0.051(3) 0.040(3) -0.014(2) -0.0025(19) -0.011(2)
C13 0.039(3) 0.089(5) 0.075(5) -0.014(4) -0.003(3) 0.005(3)
C14 0.046(3) 0.078(4) 0.053(4) -0.016(3) 0.017(3) -0.027(3)
C15 0.0265(19) 0.0249(19) 0.025(2) 0.0008(15) -0.0043(15) -0.0056(16)
C16 0.025(2) 0.041(3) 0.036(2) 0.0020(19) -0.0022(17) -0.0102(18)
C17 0.026(2) 0.039(3) 0.049(3) 0.005(2) -0.007(2) -0.0021(19)
C18 0.040(3) 0.034(2) 0.044(3) 0.009(2) -0.010(2) -0.003(2)
C19 0.044(3) 0.033(2) 0.035(3) 0.0042(18) -0.006(2) -0.013(2)
C20 0.033(2) 0.032(2) 0.027(2) -0.0001(16) -0.0027(17) -0.0154(18)
C21 0.025(2) 0.046(3) 0.059(3) 0.016(2) -0.004(2) -0.012(2)
C22 0.036(3) 0.053(3) 0.065(4) -0.010(3) 0.012(2) -0.021(2)
C23 0.063(4) 0.124(7) 0.042(3) 0.008(4) -0.008(3) -0.056(4)
C24 0.032(2) 0.041(2) 0.025(2) 0.0060(17) -0.0030(16) -0.0190(19)
C25 0.034(2) 0.034(2) 0.035(2) -0.0026(18) -0.0007(18) -0.0102(18)
C26 0.062(4) 0.070(4) 0.050(3) -0.025(3) 0.018(3) -0.041(3)
C27 0.0175(16) 0.0228(18) 0.0203(18) -0.0012(13) 0.0044(13) -0.0077(14)
C28 0.0171(16) 0.030(2) 0.026(2) -0.0078(15) 0.0001(14) -0.0118(15)
C29 0.0220(17) 0.029(2) 0.028(2) -0.0045(15) 0.0030(15) -0.0119(16)
C30 0.0247(19) 0.028(2) 0.043(3) -0.0034(18) 0.0057(17) -0.0080(17)
C31 0.0194(18) 0.035(2) 0.045(3) -0.0026(19) 0.0067(17) -0.0087(17)
C32 0.0215(18) 0.040(2) 0.036(2) -0.0066(18) 0.0069(16) -0.0138(17)
C33 0.0195(17) 0.030(2) 0.028(2) -0.0017(16) -0.0004(15) -0.0102(15)
C34 0.0265(19) 0.034(2) 0.037(2) -0.0036(18) 0.0066(17) -0.0134(18)
C35 0.039(3) 0.051(3) 0.054(3) 0.013(3) 0.005(2) -0.007(2)
C36 0.071(4) 0.066(4) 0.055(4) -0.017(3) 0.020(3) -0.053(3)
C37 0.0279(19) 0.034(2) 0.028(2) -0.0029(17) 0.0058(16) -0.0130(17)
C38 0.082(4) 0.035(3) 0.057(4) -0.012(2) -0.018(3) -0.011(3)
C39 0.045(3) 0.038(3) 0.035(3) -0.0042(19) 0.009(2) -0.011(2)
C40 0.0190(16) 0.0254(19) 0.0223(19) -0.0041(14) -0.0008(14) -0.0085(14)
C41 0.0226(18) 0.033(2) 0.031(2) -0.0058(16) 0.0006(16) -0.0119(16)
C42 0.0213(18) 0.048(3) 0.038(2) -0.007(2) -0.0042(17) -0.0196(19)
C43 0.0249(19) 0.044(3) 0.038(3) -0.0068(19) -0.0094(17) -0.0144(19)
C44 0.028(2) 0.028(2) 0.031(2) 0.0012(16) -0.0105(17) -0.0080(16)
C45 0.0235(18) 0.0263(19) 0.027(2) -0.0046(15) -0.0042(15) -0.0103(15)
C46 0.036(2) 0.039(2) 0.030(2) 0.0002(18) 0.0029(17) -0.0247(19)
C47 0.050(3) 0.093(5) 0.031(3) -0.009(3) 0.011(2) -0.040(3)
C48 0.088(5) 0.042(3) 0.039(3) 0.003(2) 0.010(3) -0.022(3)
C49 0.0295(19) 0.030(2) 0.026(2) 0.0040(16) -0.0053(16) -0.0146(17)
C50 0.051(3) 0.034(2) 0.041(3) 0.006(2) -0.008(2) -0.019(2)
C51 0.047(3) 0.044(3) 0.044(3) -0.006(2) 0.013(2) -0.022(2)
C1S 0.081(5) 0.065(5) 0.088(6) 0.012(4) -0.034(5) -0.028(4)
C2S 0.054(4) 0.076(5) 0.077(5) -0.024(4) -0.028(4) 0.006(3)
C3S 0.054(4) 0.106(7) 0.068(5) -0.002(4) -0.006(3) -0.023(4)

loop_
_atom_type_symbol
_atom_type_description
_atom_type_scat_dispersion_real
_atom_type_scat_dispersion_imag
_atom_type_scat_source
C C 0.0181 0.0091 'International Tables Vol C Tables 4.2.6.8 and 6.1.1.4'
H H 0.0000 0.0000 'International Tables Vol C Tables 4.2.6.8 and 6.1.1.4'
P P 0.2955 0.4335 'International Tables Vol C Tables 4.2.6.8 and 6.1.1.4'
Nd Nd -3.1807 10.9079 'International Tables Vol C Tables 4.2.6.8 and 6.1.1.4'
O O 0.0492 0.0322 'International Tables Vol C Tables 4.2.6.8 and 6.1.1.4'
N N 0.0311 0.0180 'International Tables Vol C Tables 4.2.6.8 and 6.1.1.4'

loop_
_geom_angle_atom_site_label_1
_geom_angle_atom_site_label_2
_geom_angle_atom_site_label_3
_geom_angle
_geom_angle_site_symmetry_1
_geom_angle_site_symmetry_3
O1 Nd1 N2 109.72(12) . .
O1 Nd1 N4 95.03(11) . .
N2 Nd1 N4 89.68(12) . .
O1 Nd1 N3 131.42(11) . .
N2 Nd1 N3 107.86(12) . .
N4 Nd1 N3 55.55(10) . .
O1 Nd1 N1 109.60(12) . .
N2 Nd1 N1 55.31(11) . .
N4 Nd1 N1 141.96(11) . .
N3 Nd1 N1 116.81(11) . .
O1 Nd1 P1 86.41(8) . 2_666
N2 Nd1 P1 135.48(9) . 2_666
N4 Nd1 P1 131.23(8) . 2_666
N3 Nd1 P1 87.83(8) . 2_666
N1 Nd1 P1 80.30(8) . 2_666
C1 O1 Nd1 173.0(3) . .
O1 C1 P1 176.0(4) . .
C1 P1 Nd1 94.82(15) . 2_666
C2 N1 C3 116.3(3) . .
C2 N1 Nd1 91.5(2) . .
C3 N1 Nd1 146.1(3) . .
C2 N2 C15 115.2(4) . .
C2 N2 Nd1 93.7(2) . .
C15 N2 Nd1 150.0(3) . .
C27 N3 C28 117.0(3) . .
C27 N3 Nd1 92.6(2) . .
C28 N3 Nd1 150.4(2) . .
C27 N4 C40 118.0(3) . .
C27 N4 Nd1 92.7(2) . .
C40 N4 Nd1 149.1(3) . .
N2 C2 N1 118.5(4) . .
N2 C2 H2 120.7 . .
N1 C2 H2 120.7 . .
C8 C3 C4 120.3(4) . .
C8 C3 N1 119.5(4) . .
C4 C3 N1 120.2(4) . .
C5 C4 C3 118.5(4) . .
C5 C4 C9 120.3(4) . .
C3 C4 C9 121.0(4) . .
C6 C5 C4 121.5(5) . .
C6 C5 H5 119.2 . .
C4 C5 H5 119.2 . .
C5 C6 C7 119.0(4) . .
C5 C6 H6 120.5 . .
C7 C6 H6 120.5 . .
C8 C7 C6 121.9(4) . .
C8 C7 H7 119.0 . .
C6 C7 H7 119.0 . .
C7 C8 C3 118.8(5) . .
C7 C8 C12 120.9(4) . .
C3 C8 C12 120.2(4) . .
C4 C9 C11 114.4(4) . .
C4 C9 C10 108.7(4) . .
C11 C9 C10 110.5(4) . .
C4 C9 H9 107.7 . .
C11 C9 H9 107.7 . .
C10 C9 H9 107.7 . .
C9 C10 H10A 109.5 . .
C9 C10 H10B 109.5 . .
H10A C10 H10B 109.5 . .
C9 C10 H10C 109.5 . .
H10A C10 H10C 109.5 . .
H10B C10 H10C 109.5 . .
C9 C11 H11A 109.5 . .
C9 C11 H11B 109.5 . .
H11A C11 H11B 109.5 . .
C9 C11 H11C 109.5 . .
H11A C11 H11C 109.5 . .
H11B C11 H11C 109.5 . .
C13 C12 C8 113.3(5) . .
C13 C12 C14 111.8(5) . .
C8 C12 C14 108.9(4) . .
C13 C12 H12 107.5 . .
C8 C12 H12 107.5 . .
C14 C12 H12 107.5 . .
C12 C13 H13A 109.5 . .
C12 C13 H13B 109.5 . .
H13A C13 H13B 109.5 . .
C12 C13 H13C 109.5 . .
H13A C13 H13C 109.5 . .
H13B C13 H13C 109.5 . .
C12 C14 H14A 109.5 . .
C12 C14 H14B 109.5 . .
H14A C14 H14B 109.5 . .
C12 C14 H14C 109.5 . .
H14A C14 H14C 109.5 . .
H14B C14 H14C 109.5 . .
C20 C15 C16 121.3(4) . .
C20 C15 N2 120.4(4) . .
C16 C15 N2 118.3(4) . .
C17 C16 C15 118.3(4) . .
C17 C16 C21 119.8(4) . .
C15 C16 C21 122.0(4) . .
C18 C17 C16 120.7(4) . .
C18 C17 H17 119.7 . .
C16 C17 H17 119.7 . .
C17 C18 C19 120.8(4) . .
C17 C18 H18 119.6 . .
C19 C18 H18 119.6 . .
C18 C19 C20 120.1(5) . .
C18 C19 H19 120.0 . .
C20 C19 H19 120.0 . .
C15 C20 C19 118.8(4) . .
C15 C20 C24 123.2(4) . .
C19 C20 C24 117.9(4) . .
C16 C21 C23 110.2(5) . .
C16 C21 C22 113.2(5) . .
C23 C21 C22 111.1(4) . .
C16 C21 H21 107.4 . .
C23 C21 H21 107.4 . .
C22 C21 H21 107.4 . .
C21 C22 H22A 109.5 . .
C21 C22 H22B 109.5 . .
H22A C22 H22B 109.5 . .
C21 C22 H22C 109.5 . .
H22A C22 H22C 109.5 . .
H22B C22 H22C 109.5 . .
C21 C23 H23A 109.5 . .
C21 C23 H23B 109.5 . .
H23A C23 H23B 109.5 . .
C21 C23 H23C 109.5 . .
H23A C23 H23C 109.5 . .
H23B C23 H23C 109.5 . .
C20 C24 C25 111.9(4) . .
C20 C24 C26 112.3(4) . .
C25 C24 C26 108.1(4) . .
C20 C24 H24 108.1 . .
C25 C24 H24 108.1 . .
C26 C24 H24 108.1 . .
C24 C25 H25A 109.5 . .
C24 C25 H25B 109.5 . .
H25A C25 H25B 109.5 . .
C24 C25 H25C 109.5 . .
H25A C25 H25C 109.5 . .
H25B C25 H25C 109.5 . .
C24 C26 H26A 109.5 . .
C24 C26 H26B 109.5 . .
H26A C26 H26B 109.5 . .
C24 C26 H26C 109.5 . .
H26A C26 H26C 109.5 . .
H26B C26 H26C 109.5 . .
N4 C27 N3 119.1(4) . .
N4 C27 H27 120.4 . .
N3 C27 H27 120.4 . .
C33 C28 C29 119.7(4) . .
C33 C28 N3 120.3(4) . .
C29 C28 N3 120.1(4) . .
C30 C29 C28 118.9(4) . .
C30 C29 C34 119.2(4) . .
C28 C29 C34 121.8(4) . .
C31 C30 C29 121.5(4) . .
C31 C30 H30 119.2 . .
C29 C30 H30 119.2 . .
C32 C31 C30 119.3(4) . .
C32 C31 H31 120.4 . .
C30 C31 H31 120.4 . .
C31 C32 C33 121.6(4) . .
C31 C32 H32 119.2 . .
C33 C32 H32 119.2 . .
C32 C33 C28 119.0(4) . .
C32 C33 C37 118.7(4) . .
C28 C33 C37 122.2(4) . .
C29 C34 C36 110.1(4) . .
C29 C34 C35 112.5(4) . .
C36 C34 C35 111.2(5) . .
C29 C34 H34 107.6 . .
C36 C34 H34 107.6 . .
C35 C34 H34 107.6 . .
C34 C35 H35A 109.5 . .
C34 C35 H35B 109.5 . .
H35A C35 H35B 109.5 . .
C34 C35 H35C 109.5 . .
H35A C35 H35C 109.5 . .
H35B C35 H35C 109.5 . .
C34 C36 H36A 109.5 . .
C34 C36 H36B 109.5 . .
H36A C36 H36B 109.5 . .
C34 C36 H36C 109.5 . .
H36A C36 H36C 109.5 . .
H36B C36 H36C 109.5 . .
C38 C37 C39 110.5(4) . .
C38 C37 C33 108.5(4) . .
C39 C37 C33 113.5(4) . .
C38 C37 H37 108.1 . .
C39 C37 H37 108.1 . .
C33 C37 H37 108.1 . .
C37 C38 H38A 109.5 . .
C37 C38 H38B 109.5 . .
H38A C38 H38B 109.5 . .
C37 C38 H38C 109.5 . .
H38A C38 H38C 109.5 . .
H38B C38 H38C 109.5 . .
C37 C39 H39A 109.5 . .
C37 C39 H39B 109.5 . .
H39A C39 H39B 109.5 . .
C37 C39 H39C 109.5 . .
H39A C39 H39C 109.5 . .
H39B C39 H39C 109.5 . .
C45 C40 C41 120.9(3) . .
C45 C40 N4 120.5(3) . .
C41 C40 N4 118.5(4) . .
C42 C41 C40 118.4(4) . .
C42 C41 C46 118.3(4) . .
C40 C41 C46 123.3(4) . .
C43 C42 C41 121.5(4) . .
C43 C42 H42 119.3 . .
C41 C42 H42 119.3 . .
C44 C43 C42 119.2(4) . .
C44 C43 H43 120.4 . .
C42 C43 H43 120.4 . .
C43 C44 C45 121.5(4) . .
C43 C44 H44 119.2 . .
C45 C44 H44 119.2 . .
C44 C45 C40 118.4(4) . .
C44 C45 C49 118.3(4) . .
C40 C45 C49 123.2(3) . .
C41 C46 C47 113.5(4) . .
C41 C46 C48 109.5(4) . .
C47 C46 C48 109.9(5) . .
C41 C46 H46 107.9 . .
C47 C46 H46 107.9 . .
C48 C46 H46 107.9 . .
C46 C47 H47A 109.5 . .
C46 C47 H47B 109.5 . .
H47A C47 H47B 109.5 . .
C46 C47 H47C 109.5 . .
H47A C47 H47C 109.5 . .
H47B C47 H47C 109.5 . .
C46 C48 H48A 109.5 . .
C46 C48 H48B 109.5 . .
H48A C48 H48B 109.5 . .
C46 C48 H48C 109.5 . .
H48A C48 H48C 109.5 . .
H48B C48 H48C 109.5 . .
C45 C49 C51 111.1(4) . .
C45 C49 C50 112.3(4) . .
C51 C49 C50 109.1(4) . .
C45 C49 H49 108.1 . .
C51 C49 H49 108.1 . .
C50 C49 H49 108.1 . .
C49 C50 H50A 109.5 . .
C49 C50 H50B 109.5 . .
H50A C50 H50B 109.5 . .
C49 C50 H50C 109.5 . .
H50A C50 H50C 109.5 . .
H50B C50 H50C 109.5 . .
C49 C51 H51A 109.5 . .
C49 C51 H51B 109.5 . .
H51A C51 H51B 109.5 . .
C49 C51 H51C 109.5 . .
H51A C51 H51C 109.5 . .
H51B C51 H51C 109.5 . .
C3S C1S C2S 120.4(8) 2_575 .
C3S C1S H1S 119.8 2_575 .
C2S C1S H1S 119.8 . .
C1S C2S C3S 119.5(8) . .
C1S C2S H2S 120.2 . .
C3S C2S H2S 120.2 . .
C1S C3S C2S 120.1(9) 2_575 .
C1S C3S H3S 120.0 2_575 .
C2S C3S H3S 120.0 . .

loop_
_geom_bond_atom_site_label_1
_geom_bond_atom_site_label_2
_geom_bond_distance
_geom_bond_site_symmetry_2
Nd1 O1 2.352(3) .
Nd1 N2 2.431(4) .
Nd1 N4 2.450(3) .
Nd1 N3 2.454(4) .
Nd1 N1 2.468(3) .
Nd1 P1 3.0580(16) 2_666
O1 C1 1.234(5) .
C1 P1 1.582(4) .
P1 Nd1 3.0580(16) 2_666
N1 C2 1.334(5) .
N1 C3 1.443(5) .
N2 C2 1.312(5) .
N2 C15 1.439(5) .
N3 C27 1.325(5) .
N3 C28 1.431(5) .
N4 C27 1.325(5) .
N4 C40 1.443(5) .
C2 H2 0.9500 .
C3 C8 1.405(6) .
C3 C4 1.416(6) .
C4 C5 1.388(6) .
C4 C9 1.524(6) .
C5 C6 1.385(7) .
C5 H5 0.9500 .
C6 C7 1.388(8) .
C6 H6 0.9500 .
C7 C8 1.379(7) .
C7 H7 0.9500 .
C8 C12 1.515(7) .
C9 C11 1.527(7) .
C9 C10 1.531(7) .
C9 H9 1.0000 .
C10 H10A 0.9800 .
C10 H10B 0.9800 .
C10 H10C 0.9800 .
C11 H11A 0.9800 .
C11 H11B 0.9800 .
C11 H11C 0.9800 .
C12 C13 1.513(8) .
C12 C14 1.555(9) .
C12 H12 1.0000 .
C13 H13A 0.9800 .
C13 H13B 0.9800 .
C13 H13C 0.9800 .
C14 H14A 0.9800 .
C14 H14B 0.9800 .
C14 H14C 0.9800 .
C15 C20 1.397(6) .
C15 C16 1.417(6) .
C16 C17 1.394(6) .
C16 C21 1.518(7) .
C17 C18 1.389(8) .
C17 H17 0.9500 .
C18 C19 1.390(7) .
C18 H18 0.9500 .
C19 C20 1.403(6) .
C19 H19 0.9500 .
C20 C24 1.520(6) .
C21 C23 1.522(10) .
C21 C22 1.536(7) .
C21 H21 1.0000 .
C22 H22A 0.9800 .
C22 H22B 0.9800 .
C22 H22C 0.9800 .
C23 H23A 0.9800 .
C23 H23B 0.9800 .
C23 H23C 0.9800 .
C24 C25 1.522(7) .
C24 C26 1.549(7) .
C24 H24 1.0000 .
C25 H25A 0.9800 .
C25 H25B 0.9800 .
C25 H25C 0.9800 .
C26 H26A 0.9800 .
C26 H26B 0.9800 .
C26 H26C 0.9800 .
C27 H27 0.9500 .
C28 C33 1.409(6) .
C28 C29 1.413(6) .
C29 C30 1.393(6) .
C29 C34 1.515(6) .
C30 C31 1.382(6) .
C30 H30 0.9500 .
C31 C32 1.378(7) .
C31 H31 0.9500 .
C32 C33 1.396(6) .
C32 H32 0.9500 .
C33 C37 1.524(6) .
C34 C36 1.524(7) .
C34 C35 1.530(7) .
C34 H34 1.0000 .
C35 H35A 0.9800 .
C35 H35B 0.9800 .
C35 H35C 0.9800 .
C36 H36A 0.9800 .
C36 H36B 0.9800 .
C36 H36C 0.9800 .
C37 C38 1.521(7) .
C37 C39 1.522(6) .
C37 H37 1.0000 .
C38 H38A 0.9800 .
C38 H38B 0.9800 .
C38 H38C 0.9800 .
C39 H39A 0.9800 .
C39 H39B 0.9800 .
C39 H39C 0.9800 .
C40 C45 1.401(6) .
C40 C41 1.408(6) .
C41 C42 1.394(6) .
C41 C46 1.507(6) .
C42 C43 1.390(7) .
C42 H42 0.9500 .
C43 C44 1.380(6) .
C43 H43 0.9500 .
C44 C45 1.400(5) .
C44 H44 0.9500 .
C45 C49 1.520(6) .
C46 C47 1.520(7) .
C46 C48 1.540(7) .
C46 H46 1.0000 .
C47 H47A 0.9800 .
C47 H47B 0.9800 .
C47 H47C 0.9800 .
C48 H48A 0.9800 .
C48 H48B 0.9800 .
C48 H48C 0.9800 .
C49 C51 1.528(7) .
C49 C50 1.536(6) .
C49 H49 1.0000 .
C50 H50A 0.9800 .
C50 H50B 0.9800 .
C50 H50C 0.9800 .
C51 H51A 0.9800 .
C51 H51B 0.9800 .
C51 H51C 0.9800 .
C1S C3S 1.365(12) 2_575
C1S C2S 1.371(13) .
C1S H1S 0.9500 .
C2S C3S 1.375(12) .
C2S H2S 0.9500 .
C3S C1S 1.365(12) 2_575
C3S H3S 0.9500 .
